data_2104760
loop_
_publ_author_name
'Montejo-Bernardo, J. M.'
'Garc\'ia-Granda, S.'
'Fern\'andez-Gonz\'alez, A.'

_publ_section_title
;
 Structures of relevant ammonium salts in fertilizers
;
_journal_coeditor_code KD5044
_journal_issue 3
_journal_name_full 'Acta Crystallographica Section B'
_journal_page_first 358
_journal_page_last 365
_journal_paper_doi 10.1107/S0108768110015430
_journal_volume 66
_journal_year 2010
_chemical_formula_moiety '3(N O3), O4 S, 5(H4 N)'
_chemical_formula_sum 'H20 N8 O13 S'
_chemical_formula_weight 372.30
_chemical_name_common '3NA SA double salt'
_chemical_name_systematic
;
 ?
;
_space_group_IT_number 4
_symmetry_cell_setting monoclinic
_symmetry_space_group_name_Hall 'P 2yb'
_symmetry_space_group_name_H-M 'P 1 21 1'
_atom_sites_solution_hydrogens difmap
_atom_sites_solution_primary direct
_atom_sites_solution_secondary difmap
_audit_creation_method SHELXL-97
_cell_angle_alpha 90.00
_cell_angle_beta 93.1150(10)
_cell_angle_gamma 90.00
_cell_formula_units_Z 2
_cell_length_a 9.86420(10)
_cell_length_b 5.96360(10)
_cell_length_c 12.3046(2)
_cell_measurement_reflns_used 7014
_cell_measurement_temperature 100(2)
_cell_measurement_theta_max 32.60
_cell_measurement_theta_min 3.31
_cell_volume 722.763(18)
_computing_cell_refinement CrysAlisPro
_computing_data_collection CrysAlisPro
_computing_data_reduction CrysAlisPro
_computing_molecular_graphics
;
ORTEP-3 (L.J. Farrugia, 1997)
Mercury 2.2
;
_computing_structure_refinement 'SHELXL-97 (Sheldrick, 1997)'
_computing_structure_solution
;
Direct Methods using SIR2004 (M. C. Burla et al., 2005)
;
_diffrn_ambient_temperature 100(2)
_diffrn_detector_area_resol_mean 10.2673
_diffrn_measured_fraction_theta_full 0.997
_diffrn_measured_fraction_theta_max 0.919
_diffrn_measurement_device_type 'Goniometer Xcalibur, detector: Ruby'
_diffrn_measurement_method 'f\ and \w scans'
_diffrn_radiation_monochromator graphite
_diffrn_radiation_source 'Enhance (Mo) X-ray Source'
_diffrn_radiation_type MoK\a
_diffrn_radiation_wavelength 0.71073
_diffrn_reflns_av_R_equivalents 0.0147
_diffrn_reflns_av_sigmaI/netI 0.0198
_diffrn_reflns_limit_h_max 14
_diffrn_reflns_limit_h_min -14
_diffrn_reflns_limit_k_max 8
_diffrn_reflns_limit_k_min -6
_diffrn_reflns_limit_l_max 18
_diffrn_reflns_limit_l_min -17
_diffrn_reflns_number 7655
_diffrn_reflns_theta_full 25.00
_diffrn_reflns_theta_max 32.67
_diffrn_reflns_theta_min 3.32
_exptl_absorpt_coefficient_mu 0.311
_exptl_absorpt_correction_T_max 0.950
_exptl_absorpt_correction_T_min 0.908
_exptl_absorpt_correction_type analytical
_exptl_absorpt_process_details
;
CrysAlis RED, Oxford Diffraction Ltd.
;
_exptl_crystal_colour colourless
_exptl_crystal_density_diffrn 1.711
_exptl_crystal_density_method 'not measured'
_exptl_crystal_description Prismatic
_exptl_crystal_F_000 392
_exptl_crystal_size_max 0.5880
_exptl_crystal_size_mid 0.2582
_exptl_crystal_size_min 0.1656
_refine_diff_density_max 0.229
_refine_diff_density_min -0.394
_refine_ls_abs_structure_details 'Flack H D (1983), Acta Cryst. A39, 876-881'
_refine_ls_abs_structure_Flack 0.25(3)
_refine_ls_extinction_method none
_refine_ls_goodness_of_fit_ref 1.088
_refine_ls_hydrogen_treatment mixed
_refine_ls_matrix_type full
_refine_ls_number_parameters 288
_refine_ls_number_reflns 3967
_refine_ls_number_restraints 1
_refine_ls_restrained_S_all 1.088
_refine_ls_R_factor_all 0.0201
_refine_ls_R_factor_gt 0.0195
_refine_ls_shift/su_max 0.037
_refine_ls_shift/su_mean 0.004
_refine_ls_structure_factor_coef Fsqd
_refine_ls_weighting_details 'calc w=1/[\s^2^(Fo^2^)+(0.0373P)^2^+0.0000P] where P=(Fo^2^+2Fc^2^)/3'
_refine_ls_weighting_scheme calc
_refine_ls_wR_factor_gt 0.0504
_refine_ls_wR_factor_ref 0.0504
_reflns_number_gt 3883
_reflns_number_total 3967
_reflns_threshold_expression >2sigma(I)
_cod_data_source_file kd5044.cif
_cod_data_source_block III
_cod_depositor_comments
;
The following automatic conversions were performed:
'_symmetry_cell_setting' value 'Monoclinic' changed to 'monoclinic'
according to '/home/saulius/struct/CIF-dictionaries/cif_core.dic'
dictionary named 'cif_core.dic' version 2.4.1 from
2010-06-29.

'_geom_angle_publ_flag' value 'YES' changed to 'yes'
according to '/home/saulius/struct/CIF-dictionaries/cif_core.dic'
dictionary named 'cif_core.dic' version 2.4.1 from 2010-06-29 (71
time).

'_geom_bond_publ_flag' value 'YES' changed to 'yes' according to
'/home/saulius/struct/CIF-dictionaries/cif_core.dic' dictionary named
'cif_core.dic' version 2.4.1 from 2010-06-29 (41 time).

Automatic conversion script
Id: cif_fix_enum 1527 2010-12-29 10:47:43Z saulius 
;
_cod_original_cell_volume 722.77(2)
_cod_original_sg_symbol_H-M 'P 21'
_cod_database_code 2104760

loop_
_symmetry_equiv_pos_as_xyz
'x, y, z'
'-x, y+1/2, -z'

loop_
_atom_site_type_symbol
_atom_site_label
_atom_site_fract_x
_atom_site_fract_y
_atom_site_fract_z
_atom_site_U_iso_or_equiv
_atom_site_adp_type
_atom_site_calc_flag
_atom_site_refinement_flags
_atom_site_occupancy
_atom_site_disorder_assembly
_atom_site_disorder_group
S S1 0.756747(16) 0.42911(3) 0.832981(14) 0.00773(4) Uani d . 1 . .
O O1 0.67407(6) 0.63248(12) 0.84700(6) 0.01472(13) Uani d . 1 . .
O O2 0.89899(5) 0.47602(12) 0.87306(5) 0.01225(13) Uani d . 1 . .
O O3 0.70166(6) 0.24160(11) 0.89494(5) 0.01153(12) Uani d . 1 . .
O O4 0.75701(6) 0.36581(13) 0.71685(5) 0.01544(13) Uani d . 1 . .
O O11 0.54124(6) -0.13794(13) 0.45368(5) 0.01513(13) Uani d . 1 . .
O O12 0.65071(6) -0.19867(12) 0.30879(5) 0.01471(13) Uani d . 1 . .
O O13 0.61257(7) 0.14294(12) 0.35815(6) 0.01846(14) Uani d . 1 . .
O O21 1.20244(6) -0.19160(13) 0.85515(6) 0.01666(14) Uani d . 1 . .
O O22 1.18262(6) 0.16646(12) 0.88266(6) 0.01463(13) Uani d . 1 . .
O O23 1.38302(6) 0.01531(13) 0.88108(5) 0.01401(12) Uani d . 1 . .
O O31 0.80712(10) -0.0411(3) 0.55033(11) 0.0276(4) Uani d P 0.825(5) . .
O O32 0.9682(2) -0.0594(2) 0.67677(8) 0.0381(5) Uani d P 0.825(5) . .
O O33 0.98698(12) 0.1584(2) 0.53772(12) 0.0183(3) Uani d P 0.825(5) . .
O O331 0.9242(13) 0.1384(15) 0.5240(5) 0.045(3) Uani d P 0.175(5) . .
O O311 0.8398(6) -0.1257(13) 0.6154(11) 0.053(4) Uani d P 0.175(5) . .
O O321 1.0401(7) -0.0142(10) 0.6560(5) 0.0236(15) Uani d P 0.175(5) . .
N N1 0.60126(6) -0.06248(15) 0.37380(5) 0.01010(12) Uani d . 1 . .
N N2 1.25540(7) -0.00350(14) 0.87280(6) 0.01083(14) Uani d . 1 . .
N N3 0.92204(8) 0.01364(16) 0.59088(7) 0.01490(15) Uani d . 1 . .
N N4 0.92305(8) -0.01375(16) 0.29893(7) 0.01287(15) Uani d . 1 . .
N N5 1.26344(8) -0.01418(15) 0.50060(7) 0.01222(14) Uani d . 1 . .
N N6 0.58666(7) -0.02293(14) 0.69831(6) 0.01101(14) Uani d . 1 . .
N N7 0.92563(7) -0.05691(16) 0.92868(6) 0.01200(13) Uani d . 1 . .
N N8 1.41830(7) -0.49573(16) 0.92421(7) 0.01287(14) Uani d . 1 . .
H H4A 0.9263(14) 0.126(3) 0.3124(13) 0.0242(8) Uiso d . 1 . .
H H4B 0.8461(14) -0.047(3) 0.2765(11) 0.0242(8) Uiso d . 1 . .
H H4C 0.9504(14) -0.105(3) 0.3466(13) 0.0242(8) Uiso d . 1 . .
H H4D 0.9743(14) -0.026(3) 0.2456(12) 0.0242(8) Uiso d . 1 . .
H H5A 1.3215(15) 0.085(3) 0.5127(12) 0.0242(8) Uiso d . 1 . .
H H5B 1.2936(14) -0.131(3) 0.5329(12) 0.0242(8) Uiso d . 1 . .
H H5C 1.1904(15) 0.036(3) 0.5238(12) 0.0242(8) Uiso d . 1 . .
H H5D 1.2545(13) -0.034(3) 0.4318(12) 0.0242(8) Uiso d . 1 . .
H H6A 0.5755(13) -0.061(3) 0.6312(12) 0.0242(8) Uiso d . 1 . .
H H6B 0.5108(15) 0.023(3) 0.7230(12) 0.0242(8) Uiso d . 1 . .
H H6C 0.6182(15) -0.138(3) 0.7380(12) 0.0242(8) Uiso d . 1 . .
H H6D 0.6401(16) 0.088(3) 0.7047(12) 0.0242(8) Uiso d . 1 . .
H H7A 0.9651(13) -0.055(3) 0.9908(12) 0.0242(8) Uiso d . 1 . .
H H7B 0.8940(15) -0.197(3) 0.9094(12) 0.0242(8) Uiso d . 1 . .
H H7C 0.8508(15) 0.034(3) 0.9268(12) 0.0242(8) Uiso d . 1 . .
H H7D 0.9841(14) -0.008(3) 0.8824(12) 0.0242(8) Uiso d . 1 . .
H H8A 1.3984(15) -0.641(3) 0.9060(13) 0.0242(8) Uiso d . 1 . .
H H8B 1.4953(15) -0.466(3) 0.8979(12) 0.0242(8) Uiso d . 1 . .
H H8C 1.3583(15) -0.404(3) 0.8891(13) 0.0242(8) Uiso d . 1 . .
H H8D 1.4150(14) -0.462(3) 0.9917(12) 0.0242(8) Uiso d . 1 . .

loop_
_atom_site_aniso_label
_atom_site_aniso_U_11
_atom_site_aniso_U_22
_atom_site_aniso_U_33
_atom_site_aniso_U_12
_atom_site_aniso_U_13
_atom_site_aniso_U_23
S1 0.00720(7) 0.00809(9) 0.00784(8) -0.00057(6) -0.00014(5) 0.00091(7)
O1 0.0125(2) 0.0103(3) 0.0216(3) 0.0029(2) 0.0029(2) 0.0032(3)
O2 0.0076(2) 0.0156(4) 0.0134(3) -0.0010(2) -0.00093(18) -0.0016(2)
O3 0.0121(2) 0.0100(3) 0.0128(3) -0.0009(2) 0.0030(2) 0.0034(2)
O4 0.0200(3) 0.0180(3) 0.0083(3) -0.0062(2) 0.0001(2) -0.0004(2)
O11 0.0145(2) 0.0191(3) 0.0123(3) -0.0005(2) 0.0052(2) 0.0008(2)
O12 0.0155(2) 0.0150(3) 0.0140(3) 0.0005(2) 0.0047(2) -0.0050(3)
O13 0.0263(3) 0.0091(3) 0.0196(3) 0.0006(3) -0.0022(3) 0.0015(3)
O21 0.0139(3) 0.0132(3) 0.0225(3) -0.0014(2) -0.0027(2) -0.0053(3)
O22 0.0138(2) 0.0125(3) 0.0179(3) 0.0030(2) 0.0032(2) 0.0017(3)
O23 0.0082(2) 0.0182(3) 0.0156(3) -0.0009(2) 0.0003(2) 0.0027(3)
O31 0.0149(4) 0.0320(8) 0.0365(6) -0.0099(4) 0.0066(4) -0.0164(6)
O32 0.0748(13) 0.0239(6) 0.0147(4) 0.0220(8) -0.0060(5) 0.0032(5)
O33 0.0163(4) 0.0122(5) 0.0273(5) -0.0035(4) 0.0093(4) -0.0012(4)
O331 0.082(7) 0.036(4) 0.018(3) 0.042(5) 0.011(4) 0.010(3)
O311 0.017(2) 0.032(4) 0.113(9) -0.013(2) 0.028(4) -0.036(5)
O321 0.027(3) 0.020(3) 0.022(2) 0.015(2) -0.013(2) -0.0095(19)
N1 0.0094(2) 0.0109(3) 0.0099(3) 0.0006(3) -0.0004(2) -0.0003(3)
N2 0.0107(3) 0.0136(4) 0.0082(3) 0.0005(2) 0.0002(2) 0.0006(3)
N3 0.0181(3) 0.0117(4) 0.0151(3) -0.0012(3) 0.0030(3) -0.0037(3)
N4 0.0109(3) 0.0140(4) 0.0137(3) -0.0002(3) 0.0005(2) 0.0004(3)
N5 0.0122(3) 0.0123(4) 0.0121(3) 0.0001(3) 0.0000(2) -0.0015(3)
N6 0.0106(3) 0.0103(4) 0.0121(3) -0.0004(2) 0.0000(2) -0.0007(3)
N7 0.0110(2) 0.0105(4) 0.0142(3) -0.0016(3) -0.0017(2) 0.0014(3)
N8 0.0105(3) 0.0140(4) 0.0141(3) -0.0002(3) 0.0005(2) -0.0029(3)

loop_
_atom_type_symbol
_atom_type_description
_atom_type_scat_dispersion_real
_atom_type_scat_dispersion_imag
_atom_type_scat_source
H H 0.0000 0.0000 'International Tables Vol C Tables 4.2.6.8 and 6.1.1.4'
N N 0.0061 0.0033 'International Tables Vol C Tables 4.2.6.8 and 6.1.1.4'
O O 0.0106 0.0060 'International Tables Vol C Tables 4.2.6.8 and 6.1.1.4'
S S 0.1246 0.1234 'International Tables Vol C Tables 4.2.6.8 and 6.1.1.4'

loop_
_geom_angle_atom_site_label_1
_geom_angle_atom_site_label_2
_geom_angle_atom_site_label_3
_geom_angle_site_symmetry_1
_geom_angle_site_symmetry_3
_geom_angle
_geom_angle_publ_flag
O3 S1 O1 . . 109.95(4) yes
O3 S1 O4 . . 109.05(4) yes
O1 S1 O4 . . 110.65(4) yes
O3 S1 O2 . . 109.80(4) yes
O1 S1 O2 . . 108.88(4) yes
O4 S1 O2 . . 108.49(3) yes
O311 O31 N3 . . 64.0(3) yes
O311 O31 O331 . . 107.2(4) yes
N3 O31 O331 . . 43.1(3) yes
O321 O32 N3 . . 84.2(3) yes
O321 O32 O311 . . 131.3(5) yes
N3 O32 O311 . . 52.0(5) yes
O331 O33 N3 . . 60.4(7) yes
O33 O331 N3 . . 89.3(7) yes
O33 O331 O31 . . 139.1(8) yes
N3 O331 O31 . . 50.7(5) yes
O31 O311 N3 . . 68.9(7) yes
O31 O311 O32 . . 120.5(6) yes
N3 O311 O32 . . 51.9(3) yes
O32 O321 N3 . . 60.1(3) yes
O13 N1 O12 . . 119.73(7) yes
O13 N1 O11 . . 121.49(8) yes
O12 N1 O11 . . 118.78(9) yes
O21 N2 O22 . . 120.42(6) yes
O21 N2 O23 . . 119.91(7) yes
O22 N2 O23 . . 119.66(8) yes
O331 N3 O32 . . 150.2(7) yes
O331 N3 O311 . . 133.2(7) yes
O32 N3 O311 . . 76.1(6) yes
O331 N3 O31 . . 86.2(7) yes
O32 N3 O31 . . 122.83(13) yes
O311 N3 O31 . . 47.0(6) yes
O331 N3 O33 . . 30.3(7) yes
O32 N3 O33 . . 121.08(13) yes
O311 N3 O33 . . 162.5(6) yes
O31 N3 O33 . . 116.06(11) yes
O331 N3 O321 . . 117.3(6) yes
O32 N3 O321 . . 35.7(3) yes
O311 N3 O321 . . 109.1(6) yes
O31 N3 O321 . . 155.4(3) yes
O33 N3 O321 . . 87.0(3) yes
H4A N4 H4B . . 109.3(15) yes
H4A N4 H4C . . 119.6(16) yes
H4B N4 H4C . . 109.6(15) yes
H4A N4 H4D . . 102.5(15) yes
H4B N4 H4D . . 107.3(13) yes
H4C N4 H4D . . 107.6(14) yes
H5A N5 H5B . . 106.5(14) yes
H5A N5 H5C . . 106.1(15) yes
H5B N5 H5C . . 114.7(14) yes
H5A N5 H5D . . 107.8(14) yes
H5B N5 H5D . . 111.6(15) yes
H5C N5 H5D . . 109.8(14) yes
H6A N6 H6B . . 110.7(13) yes
H6A N6 H6C . . 110.3(15) yes
H6B N6 H6C . . 109.3(14) yes
H6A N6 H6D . . 110.1(14) yes
H6B N6 H6D . . 105.5(16) yes
H6C N6 H6D . . 110.8(14) yes
H7A N7 H7B . . 112.5(15) yes
H7A N7 H7C . . 110.5(13) yes
H7B N7 H7C . . 105.5(13) yes
H7A N7 H7D . . 107.3(13) yes
H7B N7 H7D . . 111.0(14) yes
H7C N7 H7D . . 110.1(14) yes
H8A N8 H8B . . 106.6(15) yes
H8A N8 H8C . . 109.3(14) yes
H8B N8 H8C . . 105.5(15) yes
H8A N8 H8D . . 116.1(15) yes
H8B N8 H8D . . 113.4(14) yes
H8C N8 H8D . . 105.4(14) yes

loop_
_geom_bond_atom_site_label_1
_geom_bond_atom_site_label_2
_geom_bond_site_symmetry_2
_geom_bond_distance
_geom_bond_publ_flag
S1 O3 . 1.4738(6) yes
S1 O1 . 1.4769(7) yes
S1 O4 . 1.4781(6) yes
S1 O2 . 1.4883(6) yes
O11 N1 . 1.2580(9) yes
O12 N1 . 1.2569(10) yes
O13 N1 . 1.2461(11) yes
O21 N2 . 1.2514(11) yes
O22 N2 . 1.2518(10) yes
O23 N2 . 1.2624(8) yes
O31 O311 . 0.986(13) yes
O31 N3 . 1.2566(13) yes
O31 O331 . 1.620(14) yes
O32 O321 . 0.813(7) yes
O32 N3 . 1.2089(14) yes
O32 O311 . 1.492(8) yes
O33 O331 . 0.644(13) yes
O33 N3 . 1.2764(14) yes
O331 N3 . 1.110(7) yes
O311 N3 . 1.211(7) yes
O321 N3 . 1.388(4) yes
N4 H4A . 0.852(18) yes
N4 H4B . 0.818(14) yes
N4 H4C . 0.834(18) yes
N4 H4D . 0.852(15) yes
N5 H5A . 0.833(16) yes
N5 H5B . 0.849(18) yes
N5 H5C . 0.845(15) yes
N5 H5D . 0.855(15) yes
N6 H6A . 0.858(14) yes
N6 H6B . 0.866(15) yes
N6 H6C . 0.887(18) yes
N6 H6D . 0.848(17) yes
N7 H7A . 0.839(15) yes
N7 H7B . 0.917(17) yes
N7 H7C . 0.914(16) yes
N7 H7D . 0.882(15) yes
N8 H8A . 0.914(19) yes
N8 H8B . 0.860(15) yes
N8 H8C . 0.898(16) yes
N8 H8D . 0.856(15) yes
